data_8104078
loop_
_publ_author_name
'Oldag, T.'
'Keller, H.L.'

_publ_section_title
;
 Solvothermal Synthesis and Crystal Structure of beta- and gamma- Cu Pb3
 Br7
;
_journal_name_full 'Zeitschrift fuer Kristallographie (149,1979-)'
_journal_page_first 152
_journal_page_last 157
_journal_volume 220
_journal_year 2005
_chemical_formula_sum 'Br7 Cu Pb3'
_chemical_name_systematic 'Cu Pb3 Br7'
_space_group_IT_number 62
_symmetry_space_group_name_Hall '-P 2ac 2n'
_symmetry_space_group_name_H-M 'P n m a'
_cell_angle_alpha 90
_cell_angle_beta 90
_cell_angle_gamma 90
_cell_formula_units_Z 4
_cell_length_a 7.8998
_cell_length_b 23.805
_cell_length_c 6.9336
_cell_volume 1303.896
_citation_journal_id_ASTM ZEKRDZ
_cod_data_source_file Oldag_ZEKRDZ_2005_1628.cif
_cod_data_source_block Br7Cu1Pb3
_cod_original_formula_sum 'Br7 Cu1 Pb3'
_cod_database_code 8104078

loop_
_symmetry_equiv_pos_as_xyz
x,y,z
-x+1/2,-y,z+1/2
x+1/2,-y+1/2,-z+1/2
-x,y+1/2,-z
-x,-y,-z
x-1/2,y,-z-1/2
-x-1/2,y-1/2,z-1/2
x,-y-1/2,z

loop_
_atom_site_label
_atom_site_type_symbol
_atom_site_fract_x
_atom_site_fract_y
_atom_site_fract_z
_atom_site_occupancy
_atom_site_U_iso_or_equiv
Pb1 Pb+2 -0.00085 0.25 0.02716 1 0.0
Cu3 Cu+1 -0.626 0.2936 -0.155 0.089 0.0
Cu1 Cu+1 0.432 0.5322 0.516 0.167 0.0
Br2 Br-1 0.95331 0.37972 -0.1449 1 0.0
Br4 Br-1 -0.35079 0.25 -0.12526 1 0.0
Cu5 Cu+1 0.272 0.578 0.422 0.028 0.0
Pb2 Pb+2 0.60924 0.4024 0.0304 1 0.0
Cu6 Cu+1 0.558 0.5137 0.449 0.074 0.0
Br3 Br-1 0.34253 0.48343 0.20699 1 0.0
Br1 Br-1 0.30735 0.32701 0.17186 1 0.0
Cu7 Cu+1 0.376 0.55 0.461 0.031 0.0
Cu4 Cu+1 -0.772 0.3309 -0.171 0.041 0.0
Cu2 Cu+1 0.48 0.5188 0.494 0.069 0.0
